data_4115587
loop_
_publ_author_name
'Shuji Kimura'
'Eckhard Bill'
'Eberhard Bothe'
'Thomas Weyherm\"uller'
'Karl Wieghardt'

_publ_section_title
;
 Phenylthiyl Radical Complexes of Gallium(III), Iron(III), and Cobalt(III)
 and Comparison with Their Phenoxyl Analogues
;
_journal_name_full 'Journal of the American Chemical Society'
_journal_page_first 6025
_journal_page_last 6039
_journal_paper_doi 10.1021/ja004305p
_journal_volume 123
_journal_year 2001
_chemical_formula_structural '[C25 H38 Co N3 O5], MeOH, 1.5 H2O'
_chemical_formula_sum 'C26 H45 Co N3 O7.5'
_chemical_formula_weight 578.58
_chemical_name_systematic
; 
 ? 
;
_space_group_IT_number 15
_symmetry_cell_setting monoclinic
_symmetry_space_group_name_Hall '-C 2yc'
_symmetry_space_group_name_H-M 'C 1 2/c 1'
_atom_sites_solution_hydrogens geom
_atom_sites_solution_primary direct
_atom_sites_solution_secondary difmap
_audit_creation_method SHELXL
_cell_angle_alpha 90.00
_cell_angle_beta 98.90(2)
_cell_angle_gamma 90.00
_cell_formula_units_Z 8
_cell_length_a 49.743(7)
_cell_length_b 8.8465(12)
_cell_length_c 13.293(2)
_cell_measurement_reflns_used 8024
_cell_measurement_temperature 100(2)
_cell_volume 5779.2(15)
_computing_structure_refinement 'SHELXL-93 (Sheldrick, 1993)'
_computing_structure_solution 'SHELXS-86 (Sheldrick, 1990)'
_diffrn_ambient_temperature 100(2)
_diffrn_measurement_device 'Nonius KappaCCD'
_diffrn_measurement_method '\w, 953 frames a 0.3 deg/54 sec.'
_diffrn_radiation_monochromator graphite
_diffrn_radiation_source 'fine-focus sealed tube'
_diffrn_radiation_type MoK\a
_diffrn_radiation_wavelength 0.71073
_diffrn_reflns_av_R_equivalents 0.0689
_diffrn_reflns_av_sigmaI/netI 0.0867
_diffrn_reflns_limit_h_max 76
_diffrn_reflns_limit_h_min -76
_diffrn_reflns_limit_k_max 13
_diffrn_reflns_limit_k_min -10
_diffrn_reflns_limit_l_max 20
_diffrn_reflns_limit_l_min -20
_diffrn_reflns_number 16812
_diffrn_reflns_theta_max 27.50
_diffrn_reflns_theta_min 2.34
_exptl_absorpt_coefficient_mu 0.642
_exptl_absorpt_correction_type 'Not measured'
_exptl_crystal_colour 'dark blue'
_exptl_crystal_density_diffrn 1.330
_exptl_crystal_description 'transparent plate'
_exptl_crystal_F_000 2472
_exptl_crystal_size_max 0.30
_exptl_crystal_size_mid 0.26
_exptl_crystal_size_min 0.02
_refine_diff_density_max 1.138
_refine_diff_density_min -0.504
_refine_diff_density_rms 0.088
_refine_ls_extinction_method none
_refine_ls_goodness_of_fit_all 1.014
_refine_ls_goodness_of_fit_obs 1.120
_refine_ls_matrix_type full
_refine_ls_number_parameters 356
_refine_ls_number_reflns 6556
_refine_ls_number_restraints 3
_refine_ls_restrained_S_all 1.091
_refine_ls_restrained_S_obs 1.119
_refine_ls_R_factor_all 0.1022
_refine_ls_R_factor_obs 0.0544
_refine_ls_shift/esd_max -0.004
_refine_ls_shift/esd_mean 0.000
_refine_ls_structure_factor_coef Fsqd
_refine_ls_weighting_details 'w=1/[\s^2^(Fo^2^)+(0.0741P)^2^+4.3306P] where P=(Fo^2^+2Fc^2^)/3'
_refine_ls_weighting_scheme calc
_refine_ls_wR_factor_all 0.1585
_refine_ls_wR_factor_obs 0.1292
_reflns_number_observed 4237
_reflns_number_total 6586
_reflns_observed_criterion >2sigma(I)
_cod_data_source_file ja004305p_2.cif
_cod_data_source_block 2
_cod_depositor_comments
;
The following automatic conversions were performed:

'_refine_ls_weighting_scheme' value 'calc
w=1/[\s^2^(Fo^2^)+(0.0741P)^2^+4.3306P] where P=(Fo^2^+2Fc^2^)/3' was
changed to 'calc'. New tag '_refine_ls_weighting_details' was
created. The value of the new tag was set to
'w=1/[\s^2^(Fo^2^)+(0.0741P)^2^+4.3306P] where P=(Fo^2^+2Fc^2^)/3'.

Automatic conversion script
Id: cif_fix_values 3143 2015-03-26 13:38:13Z robertas 
;
_cod_original_cell_volume 5779.2(14)
_cod_original_formula_sum 'C26 H45 Co N3 O7.50'
_cod_database_code 4115587

loop_
_symmetry_equiv_pos_as_xyz
'x, y, z'
'-x, y, -z+1/2'
'x+1/2, y+1/2, z'
'-x+1/2, y+1/2, -z+1/2'
'-x, -y, -z'
'x, -y, z-1/2'
'-x+1/2, -y+1/2, -z'
'x+1/2, -y+1/2, z-1/2'

loop_
_atom_site_aniso_label
_atom_site_aniso_U_11
_atom_site_aniso_U_22
_atom_site_aniso_U_33
_atom_site_aniso_U_23
_atom_site_aniso_U_13
_atom_site_aniso_U_12
Co1 0.0182(2) 0.0175(2) 0.0149(2) -0.0014(2) 0.0036(2) -0.0012(2)
O1 0.0183(11) 0.0213(13) 0.0207(11) 0.0025(10) 0.0033(9) -0.0014(9)
O2 0.0260(12) 0.0193(13) 0.0181(11) 0.0020(10) 0.0007(9) -0.0012(10)
O3 0.055(2) 0.0180(14) 0.045(2) 0.0039(12) -0.0198(14) -0.0020(12)
O4 0.0204(11) 0.0264(13) 0.0181(11) -0.0051(10) 0.0031(9) -0.0032(10)
O5 0.0279(12) 0.0242(13) 0.0173(11) -0.0041(10) 0.0045(9) -0.0057(10)
N1 0.0213(13) 0.0176(14) 0.0198(14) -0.0009(11) 0.0044(11) -0.0006(11)
N2 0.0195(13) 0.0202(15) 0.0162(13) -0.0023(11) 0.0038(10) 0.0005(11)
N3 0.0200(13) 0.0213(15) 0.0133(13) -0.0033(11) 0.0061(10) -0.0012(11)
C1 0.024(2) 0.028(2) 0.018(2) 0.0018(14) 0.0056(14) -0.0009(14)
C2 0.021(2) 0.025(2) 0.0132(15) 0.0001(13) 0.0009(12) 0.0003(13)
C3 0.021(2) 0.023(2) 0.020(2) -0.0025(14) 0.0078(13) -0.0002(14)
C4 0.0190(15) 0.024(2) 0.021(2) -0.0025(14) 0.0059(13) 0.0000(13)
C5 0.025(2) 0.018(2) 0.024(2) 0.0005(14) 0.0055(13) -0.0060(14)
C6 0.023(2) 0.021(2) 0.025(2) 0.0009(15) 0.0017(14) -0.0027(14)
C7 0.021(2) 0.022(2) 0.025(2) -0.0024(15) 0.0045(13) 0.0048(14)
C8 0.021(2) 0.026(2) 0.021(2) -0.0029(14) 0.0063(13) 0.0019(14)
C9 0.021(2) 0.027(2) 0.0123(15) -0.0056(13) 0.0047(12) -0.0005(13)
C10 0.024(2) 0.026(2) 0.018(2) -0.0017(14) 0.0042(13) -0.0032(14)
C11 0.020(2) 0.034(2) 0.022(2) -0.004(2) 0.0035(13) -0.0068(15)
C12 0.022(2) 0.037(2) 0.018(2) -0.0016(15) 0.0037(13) 0.0003(15)
C13 0.025(2) 0.023(2) 0.027(2) -0.0002(15) 0.0046(14) 0.0039(14)
C14 0.020(2) 0.033(2) 0.023(2) 0.003(2) 0.0012(13) -0.0070(15)
C15 0.027(2) 0.054(3) 0.022(2) 0.009(2) 0.0017(14) -0.002(2)
C16 0.035(2) 0.045(3) 0.038(2) 0.009(2) -0.001(2) -0.014(2)
C17 0.038(2) 0.024(2) 0.049(2) 0.007(2) 0.013(2) -0.004(2)
C18 0.021(2) 0.040(2) 0.037(2) 0.000(2) 0.000(2) 0.003(2)
C19 0.024(2) 0.050(3) 0.042(2) 0.005(2) -0.007(2) -0.005(2)
C20 0.025(2) 0.077(3) 0.052(3) -0.003(2) 0.007(2) 0.014(2)
C21 0.032(2) 0.044(3) 0.053(3) 0.007(2) -0.009(2) 0.006(2)
C22 0.024(2) 0.016(2) 0.023(2) -0.0039(14) 0.0030(13) -0.0014(14)
C23 0.023(2) 0.022(2) 0.027(2) 0.004(2) -0.0023(14) -0.0012(15)
C24 0.0183(15) 0.028(2) 0.017(2) -0.0027(14) 0.0018(12) -0.0011(14)
C25 0.029(2) 0.018(2) 0.017(2) 0.0019(14) 0.0070(14) -0.0020(14)
O10 0.0296(13) 0.0288(15) 0.0273(13) 0.0042(12) 0.0011(10) -0.0076(12)
O20 0.035(2) 0.027(2) 0.049(3) 0.000 -0.009(2) 0.000
O30 0.060(2) 0.133(4) 0.072(3) 0.044(3) 0.023(2) 0.012(2)
C30 0.094(4) 0.116(5) 0.038(3) 0.008(3) 0.023(3) 0.005(4)

loop_
_atom_site_label
_atom_site_type_symbol
_atom_site_fract_x
_atom_site_fract_y
_atom_site_fract_z
_atom_site_U_iso_or_equiv
_atom_site_thermal_displace_type
_atom_site_occupancy
_atom_site_calc_flag
_atom_site_refinement_flags
Co1 Co -0.078422(8) -0.35686(5) -0.10685(3) 0.01674(13) Uani 1 d .
O1 O -0.11315(4) -0.4427(2) -0.0972(2) 0.0201(5) Uani 1 d .
O2 O -0.06308(4) -0.5289(2) -0.0309(2) 0.0214(5) Uani 1 d .
O3 O -0.05724(5) -0.7764(3) -0.0529(2) 0.0424(7) Uani 1 d .
O4 O -0.07813(4) -0.2426(3) 0.0176(2) 0.0216(5) Uani 1 d .
O5 O -0.04884(4) -0.1381(3) 0.1428(2) 0.0230(5) Uani 1 d .
N1 N -0.09279(5) -0.1935(3) -0.1952(2) 0.0194(6) Uani 1 d .
N2 N -0.07321(5) -0.4703(3) -0.2262(2) 0.0185(6) Uani 1 d .
N3 N -0.04213(5) -0.2731(3) -0.1064(2) 0.0178(6) Uani 1 d .
C1 C -0.09522(7) -0.2450(4) -0.3047(2) 0.0231(7) Uani 1 d .
H1A H -0.07998(7) -0.2030(4) -0.3358(2) 0.028 Uiso 1 calc R
H1B H -0.11247(7) -0.2070(4) -0.3437(2) 0.028 Uiso 1 calc R
C2 C -0.09466(6) -0.4161(4) -0.3096(2) 0.0197(7) Uani 1 d .
H2A H -0.11261(6) -0.4579(4) -0.3006(2) 0.024 Uiso 1 calc R
H2B H -0.09045(6) -0.4496(4) -0.3765(2) 0.024 Uiso 1 calc R
C3 C -0.04511(6) -0.4394(4) -0.2511(2) 0.0211(7) Uani 1 d .
H3A H -0.04618(6) -0.3608(4) -0.3046(2) 0.025 Uiso 1 calc R
H3B H -0.03766(6) -0.5325(4) -0.2775(2) 0.025 Uiso 1 calc R
C4 C -0.02652(6) -0.3865(4) -0.1567(2) 0.0207(7) Uani 1 d .
H4A H -0.02117(6) -0.4727(4) -0.1104(2) 0.025 Uiso 1 calc R
H4B H -0.00985(6) -0.3402(4) -0.1753(2) 0.025 Uiso 1 calc R
C5 C -0.04460(6) -0.1250(3) -0.1645(2) 0.0217(7) Uani 1 d .
H5A H -0.03164(6) -0.0505(3) -0.1288(2) 0.026 Uiso 1 calc R
H5B H -0.03993(6) -0.1411(3) -0.2335(2) 0.026 Uiso 1 calc R
C6 C -0.07313(6) -0.0644(4) -0.1730(3) 0.0233(7) Uani 1 d .
H6A H -0.07570(6) -0.0144(4) -0.1085(3) 0.028 Uiso 1 calc R
H6B H -0.07639(6) 0.0113(4) -0.2284(3) 0.028 Uiso 1 calc R
C7 C -0.11961(6) -0.1404(4) -0.1713(3) 0.0227(7) Uani 1 d .
H7A H -0.11725(6) -0.1088(4) -0.0990(3) 0.027 Uiso 1 calc R
H7B H -0.12531(6) -0.0504(4) -0.2134(3) 0.027 Uiso 1 calc R
C8 C -0.14181(6) -0.2554(4) -0.1889(2) 0.0222(7) Uani 1 d .
C9 C -0.13759(6) -0.4007(4) -0.1455(2) 0.0198(7) Uani 1 d .
C10 C -0.16060(6) -0.4998(4) -0.1515(2) 0.0222(7) Uani 1 d .
C11 C -0.18537(6) -0.4476(4) -0.2037(2) 0.0252(8) Uani 1 d .
H11 H -0.20049(6) -0.5143(4) -0.2093(2) 0.030 Uiso 1 calc R
C12 C -0.18969(6) -0.3044(4) -0.2486(2) 0.0254(8) Uani 1 d .
C13 C -0.16719(6) -0.2103(4) -0.2395(3) 0.0248(7) Uani 1 d .
H13 H -0.16912(6) -0.1120(4) -0.2685(3) 0.030 Uiso 1 calc R
C14 C -0.15960(6) -0.6473(4) -0.0917(2) 0.0257(7) Uani 1 d .
C15 C -0.15698(7) -0.6062(5) 0.0217(3) 0.0344(9) Uani 1 d .
H15A H -0.1551(5) -0.6988(5) 0.0626(3) 0.052 Uiso 1 calc R
H15B H -0.1733(2) -0.5512(24) 0.0339(4) 0.052 Uiso 1 calc R
H15C H -0.1409(3) -0.5423(22) 0.0408(5) 0.052 Uiso 1 calc R
C16 C -0.18575(7) -0.7424(5) -0.1203(3) 0.0401(10) Uani 1 d .
H16A H -0.1837(2) -0.8390(14) -0.0838(16) 0.060 Uiso 1 calc R
H16B H -0.1888(3) -0.7612(26) -0.1938(4) 0.060 Uiso 1 calc R
H16C H -0.20130(12) -0.6872(14) -0.1013(19) 0.060 Uiso 1 calc R
C17 C -0.13565(7) -0.7519(4) -0.1072(3) 0.0363(9) Uani 1 d .
H17A H -0.1374(3) -0.8486(12) -0.0729(17) 0.054 Uiso 1 calc R
H17B H -0.11842(8) -0.7038(14) -0.0784(17) 0.054 Uiso 1 calc R
H17C H -0.1359(3) -0.7696(23) -0.1802(3) 0.054 Uiso 1 calc R
C18 C -0.21807(7) -0.2567(5) -0.2981(3) 0.0333(9) Uani 1 d .
C19 C -0.23024(7) -0.3740(5) -0.3795(3) 0.0399(10) Uani 1 d .
H19A H -0.2488(2) -0.3435(16) -0.4086(14) 0.060 Uiso 1 calc R
H19B H -0.2307(5) -0.4736(7) -0.3476(5) 0.060 Uiso 1 calc R
H19C H -0.2189(3) -0.3788(22) -0.4335(10) 0.060 Uiso 1 calc R
C20 C -0.23646(7) -0.2482(6) -0.2162(3) 0.0511(12) Uani 1 d .
H20A H -0.2547(2) -0.2158(33) -0.2472(5) 0.077 Uiso 1 calc R
H20B H -0.2289(3) -0.1753(25) -0.1638(12) 0.077 Uiso 1 calc R
H20C H -0.2375(5) -0.3481(9) -0.1852(16) 0.077 Uiso 1 calc R
C21 C -0.21797(8) -0.1028(5) -0.3519(3) 0.0447(11) Uani 1 d .
H21A H -0.23657(11) -0.0766(15) -0.3827(18) 0.067 Uiso 1 calc R
H21B H -0.2064(4) -0.1087(10) -0.4050(14) 0.067 Uiso 1 calc R
H21C H -0.2109(5) -0.0252(7) -0.3022(5) 0.067 Uiso 1 calc R
C22 C -0.07602(6) -0.6314(4) -0.1971(2) 0.0212(7) Uani 1 d .
H22A H -0.06612(6) -0.6971(4) -0.2393(2) 0.025 Uiso 1 calc R
H22B H -0.09545(6) -0.6609(4) -0.2089(2) 0.025 Uiso 1 calc R
C23 C -0.06438(6) -0.6505(4) -0.0854(3) 0.0247(7) Uani 1 d .
C24 C -0.03096(6) -0.2491(4) 0.0026(2) 0.0210(7) Uani 1 d .
H24A H -0.01698(6) -0.1685(4) 0.0091(2) 0.025 Uiso 1 calc R
H24B H -0.02230(6) -0.3432(4) 0.0321(2) 0.025 Uiso 1 calc R
C25 C -0.05412(6) -0.2035(4) 0.0597(2) 0.0207(7) Uani 1 d .
O10 O -0.02081(5) 0.1370(3) 0.1097(2) 0.0289(6) Uani 1 d D
H10A H -0.0286(8) 0.0620(33) 0.1211(31) 0.043 Uiso 1 d D
H10B H -0.0320(7) 0.1710(44) 0.0666(25) 0.043 Uiso 1 d D
O20 O -0.5000 0.2267(4) -0.7500 0.0388(9) Uani 1 d SD
H20 H -0.4872(7) 0.2778(45) -0.7296(35) 0.058 Uiso 1 d D
O30 O -0.11921(7) 0.1216(5) -0.3687(3) 0.0868(13) Uani 1 d .
H30 H -0.10836(9) 0.1603(68) -0.4039(30) 0.130 Uiso 1 calc R
C30 C -0.14640(12) 0.1562(7) -0.4130(4) 0.081(2) Uani 1 d .
H30A H -0.1554(3) 0.0645(12) -0.4427(27) 0.122 Uiso 1 calc R
H30B H -0.14623(13) 0.2326(34) -0.4663(22) 0.122 Uiso 1 calc R
H30C H -0.1563(3) 0.1955(43) -0.3604(7) 0.122 Uiso 1 calc R

loop_
_atom_type_symbol
_atom_type_description
_atom_type_scat_dispersion_real
_atom_type_scat_dispersion_imag
_atom_type_scat_source
C C 0.0033 0.0016 'International Tables Vol C Tables 4.2.6.8 and 6.1.1.4'
H H 0.0000 0.0000 'International Tables Vol C Tables 4.2.6.8 and 6.1.1.4'
N N 0.0061 0.0033 'International Tables Vol C Tables 4.2.6.8 and 6.1.1.4'
O O 0.0106 0.0060 'International Tables Vol C Tables 4.2.6.8 and 6.1.1.4'
Co Co 0.3494 0.9721 'International Tables Vol C Tables 4.2.6.8 and 6.1.1.4'

loop_
_geom_angle_atom_site_label_1
_geom_angle_atom_site_label_2
_geom_angle_atom_site_label_3
_geom_angle
O1 Co1 O2 86.53(9)
O1 Co1 N1 94.88(10)
O2 Co1 N1 174.21(10)
O1 Co1 N2 94.94(10)
O2 Co1 N2 85.79(10)
N1 Co1 N2 88.49(11)
O1 Co1 O4 92.17(9)
O2 Co1 O4 90.86(9)
N1 Co1 O4 94.70(10)
N2 Co1 O4 171.94(10)
O1 Co1 N3 175.87(10)
O2 Co1 N3 90.41(10)
N1 Co1 N3 88.44(11)
N2 Co1 N3 87.60(11)
O4 Co1 N3 85.09(10)
C9 O1 Co1 128.5(2)
C23 O2 Co1 112.6(2)
C25 O4 Co1 113.3(2)
C7 N1 C6 107.2(2)
C7 N1 C1 111.0(2)
C6 N1 C1 111.7(2)
C7 N1 Co1 111.4(2)
C6 N1 Co1 106.4(2)
C1 N1 Co1 109.1(2)
C22 N2 C2 114.5(2)
C22 N2 C3 111.0(2)
C2 N2 C3 111.0(2)
C22 N2 Co1 104.8(2)
C2 N2 Co1 105.8(2)
C3 N2 Co1 109.4(2)
C24 N3 C4 113.1(2)
C24 N3 C5 111.2(2)
C4 N3 C5 111.1(2)
C24 N3 Co1 105.3(2)
C4 N3 Co1 106.8(2)
C5 N3 Co1 108.9(2)
N1 C1 C2 110.0(3)
N2 C2 C1 107.7(2)
N2 C3 C4 110.0(2)
N3 C4 C3 106.6(2)
C6 C5 N3 110.3(2)
N1 C6 C5 108.7(3)
C8 C7 N1 114.5(3)
C13 C8 C9 121.7(3)
C13 C8 C7 118.2(3)
C9 C8 C7 119.8(3)
O1 C9 C8 121.1(3)
O1 C9 C10 121.0(3)
C8 C9 C10 117.8(3)
C11 C10 C9 117.5(3)
C11 C10 C14 119.8(3)
C9 C10 C14 122.2(3)
C10 C11 C12 125.1(3)
C13 C12 C11 115.9(3)
C13 C12 C18 123.6(3)
C11 C12 C18 120.3(3)
C12 C13 C8 122.0(3)
C10 C14 C15 107.4(3)
C10 C14 C16 112.3(3)
C15 C14 C16 108.1(3)
C10 C14 C17 114.0(3)
C15 C14 C17 108.8(3)
C16 C14 C17 106.1(3)
C12 C18 C20 108.9(3)
C12 C18 C21 112.2(3)
C20 C18 C21 109.5(3)
C12 C18 C19 110.6(3)
C20 C18 C19 108.5(3)
C21 C18 C19 107.2(3)
N2 C22 C23 108.9(3)
O3 C23 O2 124.8(3)
O3 C23 C22 119.5(3)
O2 C23 C22 115.7(3)
N3 C24 C25 109.0(2)
O5 C25 O4 124.6(3)
O5 C25 C24 119.6(3)
O4 C25 C24 115.7(3)

loop_
_geom_bond_atom_site_label_1
_geom_bond_atom_site_label_2
_geom_bond_distance
Co1 O1 1.910(2)
Co1 O2 1.918(2)
Co1 N1 1.928(3)
Co1 N2 1.928(2)
Co1 O4 1.937(2)
Co1 N3 1.951(2)
O1 C9 1.336(4)
O2 C23 1.293(4)
O3 C23 1.227(4)
O4 C25 1.285(4)
O5 C25 1.239(4)
N1 C7 1.494(4)
N1 C6 1.503(4)
N1 C1 1.513(4)
N2 C22 1.488(4)
N2 C2 1.494(4)
N2 C3 1.511(4)
N3 C24 1.485(4)
N3 C4 1.489(4)
N3 C5 1.516(4)
C1 C2 1.516(5)
C3 C4 1.513(4)
C5 C6 1.505(4)
C7 C8 1.493(4)
C8 C13 1.394(4)
C8 C9 1.411(5)
C9 C10 1.434(4)
C10 C11 1.395(4)
C10 C14 1.525(5)
C11 C12 1.403(5)
C12 C13 1.385(5)
C12 C18 1.522(5)
C14 C15 1.536(5)
C14 C16 1.546(5)
C14 C17 1.547(5)
C18 C20 1.528(5)
C18 C21 1.538(5)
C18 C19 1.553(5)
C22 C23 1.517(4)
C24 C25 1.528(4)
O30 C30 1.423(6)
